data_1545345
loop_
_publ_author_name
'S\/orensen, Mikkel A.'
'Weihe, H\/ogni'
'Vinum, Morten G.'
'Mortensen, Jesper S.'
'Doerrer, Linda H.'
'Bendix, Jesper'

_publ_section_title
;
 Imposing high-symmetry and tuneable geometry on lanthanide centres with
 chelating Pt and Pd metalloligands
;
_journal_issue 5
_journal_name_full 'Chem. Sci.'
_journal_page_first 3566
_journal_paper_doi 10.1039/C7SC00135E
_journal_volume 8
_journal_year 2017
_chemical_formula_moiety 'C16 H24 Dy O8 Pt2 S8, C8 H20 N'
_chemical_formula_sum 'C24 H44 Dy N O8 Pt2 S8'
_chemical_formula_weight 1283.80
_space_group_crystal_system tetragonal
_space_group_IT_number 124
_space_group_name_Hall '-P 4 2c'
_space_group_name_H-M_alt 'P 4/m c c'
_symmetry_Int_Tables_number 124
_symmetry_space_group_name_Hall '-P 4 2c'
_symmetry_space_group_name_H-M 'P 4/m c c'
_atom_sites_solution_primary iterative
_audit_creation_date 2017-01-05
_audit_creation_method
;
Olex2 1.2
(compiled 2016.02.19 svn.r3266 for OlexSys, GUI svn.r5155)
;
_audit_update_record
;
2017-01-09 deposited with the CCDC.
2017-02-28 downloaded from the CCDC.
;
_cell_angle_alpha 90
_cell_angle_beta 90
_cell_angle_gamma 90
_cell_formula_units_Z 2
_cell_length_a 8.6098(11)
_cell_length_b 8.6098(11)
_cell_length_c 25.515(4)
_cell_measurement_reflns_used 8506
_cell_measurement_temperature 122
_cell_measurement_theta_max 29.52
_cell_measurement_theta_min 2.37
_cell_volume 1891.4(5)
_computing_cell_refinement 'SAINT v8.34A (Bruker, 2013)'
_computing_data_reduction 'SAINT v8.34A (Bruker, 2013)'
_computing_molecular_graphics 'Olex2 (Dolomanov et al., 2009)'
_computing_publication_material 'Olex2 (Dolomanov et al., 2009)'
_computing_structure_refinement 'olex2.refine (Bourhis et al., 2015)'
_computing_structure_solution 'olex2.solve (Bourhis et al., 2015)'
_diffrn_ambient_temperature 122
_diffrn_measured_fraction_theta_full 0.9990
_diffrn_measured_fraction_theta_max 0.9992
_diffrn_measurement_device_type 'Bruker APEX-II CCD'
_diffrn_measurement_method '\f and \w scans'
_diffrn_radiation_type 'Mo K\a'
_diffrn_radiation_wavelength 0.71073
_diffrn_reflns_av_R_equivalents 0.0584
_diffrn_reflns_av_unetI/netI 0.0239
_diffrn_reflns_limit_h_max 10
_diffrn_reflns_limit_h_min -11
_diffrn_reflns_limit_k_max 11
_diffrn_reflns_limit_k_min -11
_diffrn_reflns_limit_l_max 35
_diffrn_reflns_limit_l_min -35
_diffrn_reflns_number 22513
_diffrn_reflns_theta_full 26.0000
_diffrn_reflns_theta_max 28.26
_diffrn_reflns_theta_min 2.37
_diffrn_standards_number 0
_exptl_absorpt_coefficient_mu 9.815
_exptl_absorpt_correction_T_max 0.7459
_exptl_absorpt_correction_T_min 0.5596
_exptl_absorpt_correction_type multi-scan
_exptl_absorpt_process_details
;
SADABS-2014/3 (Bruker,2014/3) was used for absorption correction.
wR2(int) was 0.1234 before and 0.0720 after correction.
The Ratio of minimum to maximum transmission is 0.7502.
The \l/2 correction factor is Not present.
;
_exptl_crystal_colour 'clear yellowish colourless'
_exptl_crystal_colour_lustre clear
_exptl_crystal_colour_modifier yellowish
_exptl_crystal_colour_primary colourless
_exptl_crystal_density_diffrn 2.2541
_exptl_crystal_description plate
_exptl_crystal_F_000 1218
_exptl_crystal_size_max 0.08
_exptl_crystal_size_mid 0.08
_exptl_crystal_size_min 0.02
_refine_diff_density_max 0.8820
_refine_diff_density_min -0.9283
_refine_diff_density_rms 0.2105
_refine_ls_d_res_high 0.7504
_refine_ls_d_res_low 8.6098
_refine_ls_goodness_of_fit_ref 1.0728
_refine_ls_hydrogen_treatment mixed
_refine_ls_matrix_type full
_refine_ls_number_constraints 4
_refine_ls_number_parameters 91
_refine_ls_number_reflns 1218
_refine_ls_number_restraints 3
_refine_ls_restrained_S_all 1.0714
_refine_ls_R_factor_all 0.0283
_refine_ls_R_factor_gt 0.0182
_refine_ls_shift/su_max 0.0000
_refine_ls_shift/su_mean 0.0000
_refine_ls_structure_factor_coef Fsqd
_refine_ls_weighting_details 'w=1/[\s^2^(Fo^2^)+(0.0122P)^2^+3.5072P] where P=(Fo^2^+2Fc^2^)/3'
_refine_ls_weighting_scheme calc
_refine_ls_wR_factor_gt 0.0374
_refine_ls_wR_factor_ref 0.0409
_reflns_Friedel_coverage 0.0
_reflns_limit_h_max 11
_reflns_limit_h_min 0
_reflns_limit_k_max 8
_reflns_limit_k_min 0
_reflns_limit_l_max 34
_reflns_limit_l_min 0
_reflns_number_gt 985
_reflns_number_total 1218
_reflns_threshold_expression I>=2u(I)
_cod_data_source_file c7sc00135e2.cif
_cod_data_source_block 1Dy
_cod_depositor_comments 'Adding full bibliography for 1545338--1545364.cif.'
_cod_database_code 1545345
_olex2_refinement_description
;
1. Fixed Uiso
 At 1.5 times of:
  All C(H,H,H) groups
2. Restrained distances
 C4-H4a
 0.96 with sigma of 0.02
 C4-H4c
 0.96 with sigma of 0.02
 C4-H4b
 0.96 with sigma of 0.02
3. Others
 Fixed Sof: S1(0.5) O1(0.5) C3(0.5) O1a(0.5) S1a(0.5) H4a(0.46625) H4c(0.3925)
 H4b(0.64126)
4.a Idealised Me refined as rotating group:
 C2(H2a,H2b,H2c)
;
_olex2_submission_special_instructions 'No special instructions were received'

loop_
_space_group_symop_id
_space_group_symop_operation_xyz
1 x,y,z
2 -y,x,z
3 y,-x,z
4 x,-y,-z+1/2
5 -x,y,-z+1/2
6 -x,-y,z
7 y,x,-z+1/2
8 -y,-x,-z+1/2
9 -x,-y,-z
10 y,-x,-z
11 -y,x,-z
12 -x,y,z-1/2
13 x,-y,z-1/2
14 x,y,-z
15 -y,-x,z-1/2
16 y,x,z-1/2

loop_
_atom_site_label
_atom_site_type_symbol
_atom_site_fract_x
_atom_site_fract_y
_atom_site_fract_z
_atom_site_U_iso_or_equiv
_atom_site_adp_type
_atom_site_occupancy
_atom_site_site_symmetry_order
_atom_site_refinement_flags_posn
_atom_site_refinement_flags_adp
_atom_site_refinement_flags_occupancy
_atom_site_disorder_group
Dy1 Dy 0.5 0.5 0.25 0.01105(8) Uani 1.000000 8 S T P .
Pt1 Pt 0.5 0.5 0.395347(8) 0.01312(7) Uani 1.000000 4 S T P .
S1 S 0.4235(3) 0.2423(5) 0.39874(17) 0.0174(6) Uani 0.500000 1 . . . 1
N1 N 0.0 0.0 0.5 0.0104(11) Uani 1.000000 8 S T P .
C1 C 0.3728(3) 0.2030(3) 0.33304(12) 0.0194(6) Uani 1.000000 1 . . . .
C2 C 0.2974(4) 0.0473(4) 0.32312(14) 0.0262(8) Uani 1.000000 1 . . . .
H2a H 0.3583(16) -0.0105(12) 0.2972(7) 0.0393(11) Uiso 1.000000 1 GR . . .
H2b H 0.293(2) -0.0117(12) 0.3559(2) 0.0393(11) Uiso 1.000000 1 GR . . .
H2c H 0.1918(11) 0.0632(4) 0.3098(9) 0.0393(11) Uiso 1.000000 1 GR . . .
C4 C 0.2887(5) -0.0685(7) 0.5 0.0366(14) Uani 1.000000 2 DS T P .
O1 O 0.3685(5) 0.2995(5) 0.29858(17) 0.0141(9) Uani 0.500000 1 . . . 1
C3 C 0.1388(6) -0.0312(5) 0.5354(2) 0.0113(11) Uani 0.500000 1 . . . .
O1a O 0.4489(5) 0.2669(5) 0.29353(18) 0.0150(9) Uani 0.500000 1 . . . 2
S1a S 0.3750(3) 0.2629(4) 0.39335(17) 0.0161(6) Uani 0.500000 1 . . . 2
H3 H 0.085(4) -0.128(4) 0.5567(13) 0.022(9) Uiso 1.000000 1 . . . .
H4a H 0.278(8) -0.178(3) 0.5 0.07(2) Uiso 0.932500 2 DS T P .
H4c H 0.342(9) 0.029(5) 0.5 0.07(3) Uiso 0.785000 2 DS T P .
H4b H 0.357(6) -0.088(8) 0.4714(18) 0.06(2) Uiso 0.641260 1 D . . .

loop_
_atom_site_aniso_label
_atom_site_aniso_U_11
_atom_site_aniso_U_22
_atom_site_aniso_U_33
_atom_site_aniso_U_12
_atom_site_aniso_U_13
_atom_site_aniso_U_23
Dy1 0.00804(10) 0.00804(10) 0.01706(17) -0.000000 -0.000000 0.000000
Pt1 0.01177(8) 0.01177(8) 0.01582(11) -0.000000 -0.000000 0.000000
S1 0.0217(16) 0.0144(12) 0.0162(11) -0.0011(12) -0.0006(13) 0.0049(8)
N1 0.0108(17) 0.0108(17) 0.009(3) -0.000000 -0.000000 0.000000
C1 0.0209(16) 0.0113(14) 0.0260(17) -0.0025(11) -0.0037(13) 0.0022(12)
C2 0.0254(17) 0.0137(14) 0.039(2) -0.0049(13) -0.0040(15) 0.0012(13)
C4 0.005(2) 0.028(3) 0.076(4) 0.004(2) -0.000000 0.000000
O1 0.015(2) 0.016(2) 0.011(2) -0.0011(18) 0.0026(19) 0.0031(17)
C3 0.010(2) 0.006(3) 0.018(3) -0.0025(19) -0.006(2) 0.0034(19)
O1a 0.017(2) 0.011(2) 0.017(2) 0.0009(17) 0.001(2) 0.0036(18)
S1a 0.0202(16) 0.0123(12) 0.0159(12) -0.0054(11) 0.0039(13) 0.0023(9)

loop_
_atom_type_symbol
_atom_type_scat_dispersion_real
_atom_type_scat_dispersion_imag
_atom_type_scat_Cromer_Mann_a1
_atom_type_scat_Cromer_Mann_a2
_atom_type_scat_Cromer_Mann_a3
_atom_type_scat_Cromer_Mann_a4
_atom_type_scat_Cromer_Mann_b1
_atom_type_scat_Cromer_Mann_b2
_atom_type_scat_Cromer_Mann_b3
_atom_type_scat_Cromer_Mann_b4
_atom_type_scat_Cromer_Mann_c
_atom_type_scat_source
_atom_type_scat_dispersion_source
C 0.00347 0.00161 2.31000 1.02000 1.58860 0.86500 20.84390 10.20750 0.56870 51.65120 0.215599998832 'International Tables Volume C Table 6.1.1.4 (pp. 500-502)' 'Henke, Gullikson and Davis, At. Data and Nucl. Data Tables, 1993, 54, 2'
Pt -1.63788 8.57892 27.00590 17.76390 15.71310 5.78370 1.51293 8.81174 0.42459 38.61030 11.6883001328 'International Tables Volume C Table 6.1.1.4 (pp. 500-502)' 'Henke, Gullikson and Davis, At. Data and Nucl. Data Tables, 1993, 54, 2'
H 0.00000 0.00000 0.49300 0.32291 0.14019 0.04081 10.51090 26.12570 3.14236 57.79970 0.0030380000826 'International Tables Volume C Table 6.1.1.4 (pp. 500-502)' 'Henke, Gullikson and Davis, At. Data and Nucl. Data Tables, 1993, 54, 2'
O 0.01158 0.00611 3.04850 2.28680 1.54630 0.86700 13.27710 5.70110 0.32390 32.90890 0.250800013542 'International Tables Volume C Table 6.1.1.4 (pp. 500-502)' 'Henke, Gullikson and Davis, At. Data and Nucl. Data Tables, 1993, 54, 2'
N 0.00653 0.00323 12.21260 3.13220 2.01250 1.16630 0.00570 9.89330 28.99750 0.58260 -11.5290002823 'International Tables Volume C Table 6.1.1.4 (pp. 500-502)' 'Henke, Gullikson and Davis, At. Data and Nucl. Data Tables, 1993, 54, 2'
S 0.12424 0.12443 6.90530 5.20340 1.43790 1.58630 1.46790 22.21510 0.25360 56.17200 0.866900026798 'International Tables Volume C Table 6.1.1.4 (pp. 500-502)' 'Henke, Gullikson and Davis, At. Data and Nucl. Data Tables, 1993, 54, 2'
Dy -0.09334 4.42894 26.50700 17.63830 14.55960 2.96577 2.18020 0.20217 12.18990 111.87400 4.29727983475 'International Tables Volume C Table 6.1.1.4 (pp. 500-502)' 'Henke, Gullikson and Davis, At. Data and Nucl. Data Tables, 1993, 54, 2'

loop_
_geom_angle_atom_site_label_1
_geom_angle_atom_site_label_2
_geom_angle_atom_site_label_3
_geom_angle
_geom_angle_site_symmetry_1
_geom_angle_site_symmetry_3
O1 Dy1 O1 65.8(2) . 7
O1 Dy1 O1 118.0(2) 6_665 .
O1 Dy1 O1 123.9(2) 8_665 3_565
O1 Dy1 O1 123.9(2) 2_655 7
O1 Dy1 O1 123.9(2) 6_665 5_655
O1 Dy1 O1 74.64(10) 2_655 .
O1 Dy1 O1 118.0(2) 5_655 4_565
O1 Dy1 O1 88.4(2) 3_565 7
O1 Dy1 O1 74.64(10) 6_665 3_565
O1 Dy1 O1 74.64(10) 3_565 .
O1 Dy1 O1 159.9(2) 8_665 .
O1 Dy1 O1 118.0(2) 3_565 2_655
O1 Dy1 O1 74.64(10) 8_665 5_655
O1 Dy1 O1 74.64(10) 4_565 7
O1 Dy1 O1 159.9(2) 6_665 7
O1 Dy1 O1 123.9(2) 4_565 .
O1 Dy1 O1 74.64(10) 6_665 2_655
O1 Dy1 O1 159.9(2) 4_565 2_655
O1 Dy1 O1 88.4(2) 6_665 4_565
O1 Dy1 O1 65.8(2) 4_565 3_565
O1 Dy1 O1 118.0(2) 8_665 7
O1 Dy1 O1 74.64(10) 5_655 7
O1 Dy1 O1 88.4(2) 8_665 2_655
O1 Dy1 O1 88.4(2) 5_655 .
O1 Dy1 O1 74.64(10) 8_665 4_565
O1 Dy1 O1 65.8(2) 5_655 2_655
O1 Dy1 O1 159.9(2) 5_655 3_565
O1 Dy1 O1 65.8(2) 8_665 6_665
O1a Dy1 O1a 84.4(2) . 7
O1a Dy1 O1a 76.93(9) 6_665 2_655
O1a Dy1 O1a 76.93(9) 8_665 4_565
O1a Dy1 O1a 158.3(2) 2_655 7
O1a Dy1 O1a 123.2(2) 8_665 7
O1a Dy1 O1a 76.93(9) 2_655 .
O1a Dy1 O1a 123.4(2) 6_665 7
O1a Dy1 O1a 61.5(2) 3_565 7
O1a Dy1 O1a 61.5(2) 6_665 4_565
O1a Dy1 O1a 76.93(10) 3_565 .
O1a Dy1 O1a 61.5(2) 8_665 2_655
O1a Dy1 O1a 76.93(9) 4_565 7
O1a Dy1 O1a 84.4(2) 8_665 6_665
O1a Dy1 O1a 158.3(2) 4_565 .
O1a Dy1 O1a 123.2(2) 6_665 .
O1a Dy1 O1a 123.4(2) 4_565 2_655
O1a Dy1 O1a 76.93(10) 6_665 3_565
O1a Dy1 O1a 84.4(2) 4_565 3_565
O1a Dy1 O1a 158.3(2) 6_665 5_655
O1a Dy1 O1a 76.93(10) 5_655 7
O1a Dy1 O1a 123.4(2) 8_665 .
O1a Dy1 O1a 61.5(2) 5_655 .
O1a Dy1 O1a 158.3(2) 8_665 3_565
O1a Dy1 O1a 84.4(2) 5_655 2_655
O1a Dy1 O1a 76.93(10) 8_665 5_655
O1a Dy1 O1a 123.4(2) 5_655 3_565
O1a Dy1 O1a 123.2(2) 5_655 4_565
O1a Dy1 O1a 123.2(2) 3_565 2_655
S1 Pt1 S1 89.9 . 3_565
S1 Pt1 S1 89.9 2_655 .
S1 Pt1 S1 175.7(2) 2_655 3_565
S1 Pt1 S1 89.9 6_665 3_565
S1 Pt1 S1 175.7(2) 6_665 .
S1 Pt1 S1 89.9 2_655 6_665
S1a Pt1 S1a 90.0 . 3_565
S1a Pt1 S1a 90.0 2_655 .
S1a Pt1 S1a 177.5(2) 2_655 3_565
S1a Pt1 S1a 90.0 6_665 3_565
S1a Pt1 S1a 177.5(2) 6_665 .
S1a Pt1 S1a 90.0 2_655 6_665
C1 S1 Pt1 102.6(2) . 2_655
C3 N1 C3 110.6(2) 11_556 .
C3 N1 C3 72.8(4) 10_556 3
C3 N1 C3 72.8(4) . 14_556
C3 N1 C3 69.4(2) 11_556 9_556
C3 N1 C3 180.0 6 14_556
C3 N1 C3 110.6(2) 9_556 3
C3 N1 C3 107.2(4) 6 .
C3 N1 C3 180.0 11_556 3
C3 N1 C3 110.6(2) 3 14_556
C3 N1 C3 110.6(2) 10_556 .
C3 N1 C3 69.4(2) 3 .
C3 N1 C3 69.4(2) 10_556 9_556
C3 N1 C3 69.4(2) 3 6
C3 N1 C3 110.6(2) 9_556 2
C3 N1 C3 110.6(2) 2 14_556
C3 N1 C3 110.6(2) 11_556 6
C3 N1 C3 69.4(2) 2 .
C3 N1 C3 72.8(4) 11_556 2
C3 N1 C3 69.4(2) 2 6
C3 N1 C3 69.4(2) 10_556 14_556
C3 N1 C3 107.2(4) 2 3
C3 N1 C3 110.6(2) 10_556 6
C3 N1 C3 107.2(4) 9_556 14_556
C3 N1 C3 180.0 10_556 2
C3 N1 C3 180.0 9_556 .
C3 N1 C3 107.2(4) 10_556 11_556
C3 N1 C3 72.8(4) 9_556 6
C3 N1 C3 69.4(2) 11_556 14_556
O1 C1 S1 124.4(3) . .
S1a C1 O1a 125.8(3) . .
H2a C2 C1 109.5 . .
H2b C2 C1 109.5 . .
H2b C2 H2a 109.5 . .
H2c C2 C1 109.5 . .
H2c C2 H2a 109.5 . .
H2c C2 H2b 109.5 . .
C3 C4 C3 68.4(4) . 14_556
H4a C4 C3 97(4) . 14_556
H4a C4 C3 97(4) . .
H4c C4 C3 102(4) . 14_556
H4c C4 C3 102(4) . .
H4c C4 H4a 157(7) . .
H4b C4 C3 96(4) 14_556 .
H4b C4 C3 164(4) 14_556 14_556
H4b C4 C3 96(4) . 14_556
H4b C4 C3 164(4) . .
H4b C4 H4a 84(4) 14_556 .
H4b C4 H4a 84(4) . .
H4b C4 H4c 82(5) . .
H4b C4 H4c 82(5) 14_556 .
H4b C4 H4b 100(7) 14_556 .
C1 O1 Dy1 148.4(3) . 7
C4 C3 N1 109.4(4) 14_556 14_556
C3 C3 N1 53.6(2) 14_556 14_556
C3 C3 N1 55.31(7) 3 14_556
C3 C3 N1 55.31(8) 2 14_556
C3 C3 C4 124.8(4) 3 14_556
C3 C3 C4 126.8(4) 2 14_556
C3 C3 C4 55.8(2) 14_556 14_556
H3 C3 N1 95.7(18) . 14_556
H3 C3 N1 93.6(17) 2 14_556
H3 C3 C4 117.7(18) . 14_556
H3 C3 C4 120.6(17) 2 14_556
H3 C3 C3 40.4(18) . 3
H3 C3 C3 113.5(17) 2 3
C1 O1a Dy1 144.4(3) . 7
C1 S1a Pt1 107.9(2) . 2_655

loop_
_geom_bond_atom_site_label_1
_geom_bond_atom_site_label_2
_geom_bond_distance
_geom_bond_site_symmetry_2
Dy1 O1 2.408(4) 7
Dy1 O1 2.408(4) 4_565
Dy1 O1 2.408(4) 6_665
Dy1 O1 2.408(4) .
Dy1 O1 2.408(4) 5_655
Dy1 O1 2.408(4) 2_655
Dy1 O1 2.408(4) 3_565
Dy1 O1 2.408(4) 8_665
Dy1 O1a 2.336(4) 7
Dy1 O1a 2.336(4) 4_565
Dy1 O1a 2.336(4) 8_665
Dy1 O1a 2.336(4) .
Dy1 O1a 2.336(4) 5_655
Dy1 O1a 2.336(4) 2_655
Dy1 O1a 2.336(4) 3_565
Dy1 O1a 2.336(4) 6_665
Pt1 S1 2.316(4) 2_655
Pt1 S1 2.316(4) .
Pt1 S1 2.316(4) 3_565
Pt1 S1 2.316(4) 6_665
Pt1 S1a 2.308(4) .
Pt1 S1a 2.308(4) 6_665
Pt1 S1a 2.308(4) 3_565
Pt1 S1a 2.308(4) 2_655
S1 C1 1.765(5) .
N1 C3 1.522(5) 2
N1 C3 1.522(5) 11_556
N1 C3 1.522(5) .
N1 C3 1.522(5) 9_556
N1 C3 1.522(5) 6
N1 C3 1.522(5) 10_556
N1 C3 1.522(5) 3
N1 C3 1.522(5) 14_556
C1 C2 1.511(4) .
C1 O1 1.210(5) .
C1 O1a 1.322(5) .
C1 S1a 1.623(5) .
C2 H2a 0.9800 .
C2 H2b 0.9800 .
C2 H2c 0.9800 .
C4 C3 1.607(7) 14_556
C4 C3 1.607(7) .
C4 H4a 0.948(19) .
C4 H4c 0.954(19) .
C4 H4b 0.952(19) 14_556
C4 H4b 0.952(19) .
C3 C3 1.806(11) 14_556
C3 C3 1.733(7) 3
C3 C3 1.733(7) 2
C3 H3 1.15(3) 2
C3 H3 1.10(3) .

loop_
_restr_distance_atom_site_label_1
_restr_distance_atom_site_label_2
_restr_distance_site_symmetry_2
_restr_distance_target
_restr_distance_target_weight_param
_restr_distance_diff
C4 H4a 1 0.9600 0.0200 0.0119
C4 H4c 1 0.9600 0.0200 0.0060
C4 H4b 1 0.9600 0.0200 0.0076
